data_1568836
loop_
_publ_author_name
'Mikherdov, Alexander S.'
'Jin, Mingoo'
'Ito, Hajime'

_publ_section_title
;
 Exploring Au(i) involving halogen bonding with N-heterocyclic carbene
 Au(i) aryl complexes in crystalline media
;
_journal_issue 17
_journal_name_full 'Chemical Science'
_journal_page_first 4485
_journal_page_last 4494
_journal_paper_doi 10.1039/D3SC00373F
_journal_volume 14
_journal_year 2023
_chemical_formula_moiety 'C30 H37 Au N2'
_chemical_formula_sum 'C30 H37 Au N2'
_chemical_formula_weight 622.608
_space_group_crystal_system monoclinic
_space_group_IT_number 14
_space_group_name_Hall '-P 2ybc'
_space_group_name_H-M_alt 'P 1 21/c 1'
_symmetry_Int_Tables_number 14
_atom_sites_solution_primary dual
_audit_creation_date 2022-03-24
_audit_creation_method
;
Olex2 1.5-alpha
(compiled 2022.03.08 svn.r54f81f84 for OlexSys, GUI svn.r6487)
;
_audit_update_record
;
2022-11-11 deposited with the CCDC.	2023-04-10 downloaded from the CCDC.
;
_cell_angle_alpha 90
_cell_angle_beta 94.919(1)
_cell_angle_gamma 90
_cell_formula_units_Z 4
_cell_length_a 11.7863(1)
_cell_length_b 15.7956(1)
_cell_length_c 14.4268(1)
_cell_measurement_reflns_used 25225
_cell_measurement_temperature 123
_cell_measurement_theta_max 76.2100
_cell_measurement_theta_min 3.7380
_cell_volume 2675.97(3)
_computing_cell_refinement 'CrysAlisPro 1.171.40.69a (Rigaku OD, 2020)'
_computing_data_collection 'CrysAlisPro 1.171.40.69a (Rigaku OD, 2020)'
_computing_data_reduction 'CrysAlisPro 1.171.40.69a (Rigaku OD, 2020)'
_computing_molecular_graphics 'Olex2 1.5-alpha (Dolomanov et al., 2009)'
_computing_publication_material 'Olex2 1.5-alpha (Dolomanov et al., 2009)'
_computing_structure_refinement 'olex2.refine 1.5-alpha (Bourhis et al., 2015)'
_computing_structure_solution 'SHELXT 2018/2 (Sheldrick, 2018)'
_diffrn_ambient_temperature 123
_diffrn_detector 'Hybrid Pixel Array Detector'
_diffrn_detector_area_resol_mean 10.0000
_diffrn_detector_type HyPix
_diffrn_measured_fraction_theta_full 0.9998
_diffrn_measured_fraction_theta_max 0.9813
_diffrn_measurement_details
;
List of Runs (angles in degrees, time in seconds):

  # Type    Start    End  Width  t~exp~   \w     \q     \k     \f   Frames
#--------------------------------------------------------------------------
  1  \w     41.00 121.00   0.50    0.05    --   49.16  77.00 -30.00  160
  2  \w     90.00 166.00   0.50    0.19    --  102.75  57.00-120.00  152
  3  \w     96.00 174.00   0.50    0.19    --  102.75  57.00 -30.00  156
  4  \w     91.00 174.00   0.50    0.19    --  102.75  57.00  60.00  166
  5  \w     91.00 173.00   0.50    0.19    --  102.75  57.00 150.00  164
  6  \w     75.00 121.00   0.50    0.05    --   49.16 136.00 -34.00   92
  7  \w     96.00 124.00   0.50    0.19    --  102.75 136.00 -34.00   56
  8  \w    122.00 147.00   0.50    0.19    --  102.75 132.00 148.00   50
  9  \w     81.00 121.00   0.50    0.05    --   49.16 132.00 148.00   80
 10  \w     34.00  97.00   0.50    0.19    --  102.75 -99.00-120.00  126
 11  \w     33.00  58.00   0.50    0.19    --  102.75-125.00-150.00   50
 12  \w     75.00 103.00   0.50    0.19    --  102.75-136.00 -98.00   56
 13  \w     67.00 109.00   0.50    0.19    --  102.75-125.00-150.00   84
 14  \w     55.00 100.00   0.50    0.05    --   49.16-136.00 -98.00   90
 15  \w     63.00 106.00   0.50    0.19    --  102.75 -99.00 -90.00   86
 16  \w     79.00 106.00   0.50    0.19    --  102.75 -99.00 -60.00   54
 17  \w     50.00  93.00   0.50    0.05    --   49.16-132.00  78.00   86
 18  \w     50.00  75.00   0.50    0.19    --  102.75-132.00  78.00   50
 19  \w     63.00 106.00   0.50    0.19    --  102.75 -99.00  90.00   86
 20  \w     35.00 104.00   0.50    0.19    --  102.75 -99.00  60.00  138
 21  \w     33.00  61.00   0.50    0.19    --  102.75 -57.00 -90.00   56
 22  \w     36.00  61.00   0.50    0.19    --  102.75 -57.00-120.00   50
 23  \w     31.00  69.00   0.50    0.19    --  102.75 -57.00-150.00   76
 24  \w     31.00  68.00   0.50    0.19    --  102.75 -57.00  60.00   74
 25  \w    -21.00  18.00   0.50    0.05    --   49.16 -19.00   0.00   78
 26  \w    -23.00  16.00   0.50    0.05    --   49.16 -19.00  60.00   78
 27  \w    -18.00  18.00   0.50    0.05    --   49.16 -19.00-180.00   72
 28  \w     -9.00  18.00   0.50    0.05    --  -49.16  19.00   0.00   54
 29  \w    -10.00  24.00   0.50    0.05    --  -49.16  19.00 -30.00   68
 30  \w    -10.00  20.00   0.50    0.05    --  -49.16  19.00 -60.00   60
 31  \w    -69.00 -39.00   0.50    0.19    -- -102.00 125.00 -90.00   60
 32  \w   -120.00 -35.00   0.50    0.19    -- -102.00 136.00 -34.00  170
 33  \w   -111.00 -86.00   0.50    0.19    -- -102.00 125.00 -90.00   50
 34  \w    -85.00 -60.00   0.50    0.05    --  -49.16 136.00 -34.00   50
 35  \w   -101.00 -34.00   0.50    0.19    -- -102.00 125.00  90.00  134
 36  \w    -95.00 -70.00   0.50    0.19    -- -102.00 132.00 148.00   50
 37  \w    -82.00 -57.00   0.50    0.05    --  -49.16 132.00 148.00   50
 38  \w    -55.00 -30.00   0.50    0.19    -- -102.00  57.00  90.00   50
 39  \w    -65.00 -40.00   0.50    0.19    -- -102.00  57.00   0.00   50
 40  \w    -65.00 -40.00   0.50    0.19    -- -102.00  57.00 -30.00   50
 41  \w    -58.00 -32.00   0.50    0.19    -- -102.00  57.00-180.00   52
 42  \w   -160.00-135.00   0.50    0.19    -- -102.00-125.00   0.00   50
 43  \w   -134.00-101.00   0.50    0.19    -- -102.00-132.00  78.00   66
 44  \w    -98.00 -72.00   0.50    0.19    -- -102.00-132.00  78.00   52
 45  \w   -105.00 -71.00   0.50    0.05    --  -49.16-132.00  78.00   68
 46  \w   -120.00 -77.00   0.50    0.19    -- -102.00-125.00   0.00   86
 47  \w   -118.00 -93.00   0.50    0.05    --  -49.16-136.00 -98.00   50
 48  \w   -145.00-120.00   0.50    0.19    -- -102.00-136.00 -98.00   50
;
_diffrn_measurement_device 'four-circle diffractometer'
_diffrn_measurement_device_type 'XtaLAB Synergy R, DW system, HyPix'
_diffrn_measurement_method '\w scans'
_diffrn_orient_matrix_type 'CrysAlisPro convention (1999,Acta A55,543-557)'
_diffrn_orient_matrix_UB_11 -0.0920262000
_diffrn_orient_matrix_UB_12 -0.0390546000
_diffrn_orient_matrix_UB_13 -0.0694765000
_diffrn_orient_matrix_UB_21 -0.0388705000
_diffrn_orient_matrix_UB_22 0.0893490000
_diffrn_orient_matrix_UB_23 -0.0315368000
_diffrn_orient_matrix_UB_31 0.0851685000
_diffrn_orient_matrix_UB_32 -0.0013193000
_diffrn_orient_matrix_UB_33 -0.0751979000
_diffrn_radiation_monochromator mirror
_diffrn_radiation_probe x-ray
_diffrn_radiation_type 'Cu K\a'
_diffrn_radiation_wavelength 1.54184
_diffrn_reflns_av_R_equivalents 0.0484
_diffrn_reflns_av_unetI/netI 0.0281
_diffrn_reflns_Laue_measured_fraction_full 0.9998
_diffrn_reflns_Laue_measured_fraction_max 0.9813
_diffrn_reflns_limit_h_max 14
_diffrn_reflns_limit_h_min -14
_diffrn_reflns_limit_k_max 19
_diffrn_reflns_limit_k_min -19
_diffrn_reflns_limit_l_max 17
_diffrn_reflns_limit_l_min -18
_diffrn_reflns_number 38232
_diffrn_reflns_point_group_measured_fraction_full 0.9998
_diffrn_reflns_point_group_measured_fraction_max 0.9813
_diffrn_reflns_theta_full 67.6840
_diffrn_reflns_theta_max 76.38
_diffrn_reflns_theta_min 3.76
_diffrn_source 'Rotating-anode X-ray tube'
_diffrn_source_type 'Rigaku (Cu) X-ray Source'
_exptl_absorpt_coefficient_mu 10.457
_exptl_absorpt_correction_T_max 1.00000
_exptl_absorpt_correction_T_min 0.60760
_exptl_absorpt_correction_type multi-scan
_exptl_absorpt_process_details
;
CrysAlisPro 1.171.40.69a (Rigaku Oxford Diffraction, 2020)
Empirical absorption correction using spherical harmonics,
 implemented in SCALE3 ABSPACK scaling algorithm.
;
_exptl_crystal_colour 'clear colourless'
_exptl_crystal_colour_lustre clear
_exptl_crystal_colour_primary colourless
_exptl_crystal_density_diffrn 1.545
_exptl_crystal_description block
_exptl_crystal_F_000 1228.109
_exptl_crystal_size_max 0.1
_exptl_crystal_size_mid 0.1
_exptl_crystal_size_min 0.1
_refine_diff_density_max 0.9055
_refine_diff_density_min -1.0310
_refine_diff_density_rms 0.1166
_refine_ls_d_res_high 0.7932
_refine_ls_d_res_low 11.7429
_refine_ls_goodness_of_fit_ref 1.0310
_refine_ls_hydrogen_treatment constr
_refine_ls_matrix_type full
_refine_ls_number_constraints 54
_refine_ls_number_parameters 307
_refine_ls_number_reflns 5499
_refine_ls_number_restraints 0
_refine_ls_restrained_S_all 1.0310
_refine_ls_R_factor_all 0.0297
_refine_ls_R_factor_gt 0.0271
_refine_ls_shift/su_max -0.0004
_refine_ls_shift/su_mean 0.0000
_refine_ls_structure_factor_coef Fsqd
_refine_ls_weighting_details 'w=1/[\s^2^(Fo^2^)+(0.0317P)^2^+5.7906P] where P=(Fo^2^+2Fc^2^)/3'
_refine_ls_weighting_scheme calc
_refine_ls_wR_factor_gt 0.0670
_refine_ls_wR_factor_ref 0.0686
_reflns_Friedel_coverage 0.0
_reflns_limit_h_max 14
_reflns_limit_h_min -14
_reflns_limit_k_max 19
_reflns_limit_k_min 0
_reflns_limit_l_max 18
_reflns_limit_l_min 0
_reflns_number_gt 5017
_reflns_number_total 5499
_reflns_threshold_expression I>=2u(I)
_cod_data_source_file d3sc00373f3.cif
_cod_data_source_block 1Mes_123K
_cod_depositor_comments 'Adding full bibliography for 1568831--1568854.cif.'
_cod_database_code 1568836
_chemical_oxdiff_formula 'Au N C H'
_olex2_refinement_description
;
1.a Secondary CH2 refined with riding coordinates:
 C3(H3a,H3b), C2(H2a,H2b)
1.b Aromatic/amide H refined with riding coordinates:
 C8(H8), C24(H24), C26(H26), C17(H17), C6(H6), C15(H15)
1.c Idealised Me refined as rotating group:
 C30(H30a,H30b,H30c), C19(H19a,H19b,H19c), C11(H11a,H11b,H11c), C21(H21a,H21b,
 H21c), C28(H28a,H28b,H28c), C12(H12a,H12b,H12c), C29(H29a,H29b,H29c), C10(H10a,
 H10b,H10c), C20(H20a,H20b,H20c)
;
_olex2_submission_special_instructions 'No special instructions were received'
_oxdiff_exptl_absorpt_empirical_details
;
Empirical correction (ABSPACK) includes:
- Absorption correction using spherical harmonics
- Frame scaling
;
_oxdiff_exptl_absorpt_empirical_full_max 1.653
_oxdiff_exptl_absorpt_empirical_full_min 0.634

loop_
_space_group_symop_id
_space_group_symop_operation_xyz
1 x,y,z
2 -x,y+1/2,-z+1/2
3 -x,-y,-z
4 x,-y-1/2,z-1/2

loop_
_atom_site_label
_atom_site_type_symbol
_atom_site_fract_x
_atom_site_fract_y
_atom_site_fract_z
_atom_site_U_iso_or_equiv
_atom_site_adp_type
_atom_site_occupancy
_atom_site_refinement_flags_posn
Au1 Au 0.690534(11) 0.625836(9) 0.703298(8) 0.02317(6) Uani 1.000000 .
N2 N 0.5713(3) 0.71779(19) 0.5385(2) 0.0275(6) Uani 1.000000 .
N1 N 0.7402(3) 0.76933(19) 0.5762(2) 0.0283(6) Uani 1.000000 .
C22 C 0.7160(3) 0.5448(2) 0.8143(2) 0.0272(7) Uani 1.000000 .
C1 C 0.6650(3) 0.7100(2) 0.5966(2) 0.0242(7) Uani 1.000000 .
C13 C 0.4689(3) 0.6693(2) 0.5425(2) 0.0270(7) Uani 1.000000 .
C7 C 1.0509(3) 0.8217(2) 0.7340(3) 0.0312(8) Uani 1.000000 .
C4 C 0.8453(3) 0.7863(2) 0.6296(2) 0.0264(7) Uani 1.000000 .
C27 C 0.6240(3) 0.5101(2) 0.8570(2) 0.0295(8) Uani 1.000000 .
C3 C 0.5805(3) 0.7872(2) 0.4708(3) 0.0329(8) Uani 1.000000 .
H3a H 0.5783(3) 0.7656(2) 0.4077(3) 0.0395(10) Uiso 1.000000 R
H3b H 0.5197(3) 0.8282(2) 0.4746(3) 0.0395(10) Uiso 1.000000 R
C14 C 0.4002(3) 0.6838(3) 0.6157(3) 0.0346(8) Uani 1.000000 .
C18 C 0.4390(4) 0.6102(2) 0.4736(3) 0.0332(8) Uani 1.000000 .
C23 C 0.8270(3) 0.5232(2) 0.8501(3) 0.0327(8) Uani 1.000000 .
C8 C 0.9479(3) 0.8461(3) 0.7637(3) 0.0330(8) Uani 1.000000 .
H8 H 0.9478(3) 0.8746(3) 0.8201(3) 0.0396(9) Uiso 1.000000 R
C9 C 0.8443(3) 0.8301(3) 0.7136(3) 0.0324(8) Uani 1.000000 .
C24 C 0.8437(4) 0.4689(3) 0.9266(3) 0.0409(9) Uani 1.000000 .
H24 H 0.9176(4) 0.4557(3) 0.9499(3) 0.0491(11) Uiso 1.000000 R
C30 C 0.5025(3) 0.5310(3) 0.8246(3) 0.0360(8) Uani 1.000000 .
H30a H 0.4954(7) 0.5909(4) 0.814(2) 0.0540(13) Uiso 1.000000 GR
H30b H 0.4810(9) 0.5014(16) 0.7677(12) 0.0540(13) Uiso 1.000000 GR
H30c H 0.4537(5) 0.5142(18) 0.8712(10) 0.0540(13) Uiso 1.000000 GR
C26 C 0.6436(4) 0.4562(3) 0.9336(3) 0.0387(9) Uani 1.000000 .
H26 H 0.5817(4) 0.4346(3) 0.9618(3) 0.0465(11) Uiso 1.000000 R
C17 C 0.3367(4) 0.5660(3) 0.4777(3) 0.0447(11) Uani 1.000000 .
H17 H 0.3143(4) 0.5273(3) 0.4310(3) 0.0537(13) Uiso 1.000000 R
C19 C 0.4314(4) 0.7489(3) 0.6902(3) 0.0441(10) Uani 1.000000 .
H19a H 0.5020(16) 0.7332(12) 0.7239(16) 0.0662(15) Uiso 1.000000 GR
H19b H 0.440(3) 0.8033(5) 0.6618(4) 0.0662(15) Uiso 1.000000 GR
H19c H 0.3726(15) 0.7515(16) 0.7321(14) 0.0662(15) Uiso 1.000000 GR
C6 C 1.0485(4) 0.7803(3) 0.6486(3) 0.0402(9) Uani 1.000000 .
H6 H 1.1170(4) 0.7639(3) 0.6265(3) 0.0482(11) Uiso 1.000000 R
C5 C 0.9473(4) 0.7624(3) 0.5953(3) 0.0368(9) Uani 1.000000 .
C15 C 0.3012(4) 0.6364(3) 0.6180(3) 0.0440(10) Uani 1.000000 .
H15 H 0.2560(4) 0.6441(3) 0.6671(3) 0.0528(13) Uiso 1.000000 R
C25 C 0.7527(4) 0.4342(3) 0.9687(3) 0.0425(10) Uani 1.000000 .
C11 C 1.1607(3) 0.8399(3) 0.7906(3) 0.0418(10) Uani 1.000000 .
H11a H 1.1469(6) 0.8778(17) 0.8403(14) 0.0627(14) Uiso 1.000000 GR
H11b H 1.1923(15) 0.7880(4) 0.816(2) 0.0627(14) Uiso 1.000000 GR
H11c H 1.2133(11) 0.865(2) 0.7517(6) 0.0627(14) Uiso 1.000000 GR
C16 C 0.2679(4) 0.5784(3) 0.5497(4) 0.0486(12) Uani 1.000000 .
C2 C 0.6950(4) 0.8258(3) 0.5007(4) 0.0539(13) Uani 1.000000 .
H2a H 0.6869(4) 0.8832(3) 0.5230(4) 0.0647(16) Uiso 1.000000 R
H2b H 0.7439(4) 0.8261(3) 0.4499(4) 0.0647(16) Uiso 1.000000 R
C21 C 0.5127(4) 0.5925(3) 0.3960(3) 0.0444(10) Uani 1.000000 .
H21a H 0.493(2) 0.6303(16) 0.3451(10) 0.0667(16) Uiso 1.000000 GR
H21b H 0.5912(5) 0.601(2) 0.4177(8) 0.0667(16) Uiso 1.000000 GR
H21c H 0.502(2) 0.5350(8) 0.3755(18) 0.0667(16) Uiso 1.000000 GR
C28 C 0.9295(4) 0.5577(3) 0.8064(3) 0.0458(10) Uani 1.000000 .
H28a H 0.9235(16) 0.544(2) 0.7413(6) 0.0687(15) Uiso 1.000000 GR
H28b H 0.9324(19) 0.6181(4) 0.814(2) 0.0687(15) Uiso 1.000000 GR
H28c H 0.9975(4) 0.5330(19) 0.8362(18) 0.0687(15) Uiso 1.000000 GR
C12 C 0.7343(4) 0.8558(4) 0.7520(4) 0.0573(14) Uani 1.000000 .
H12a H 0.6835(15) 0.879(3) 0.7030(8) 0.086(2) Uiso 1.000000 GR
H12b H 0.6996(19) 0.8071(7) 0.778(3) 0.086(2) Uiso 1.000000 GR
H12c H 0.7497(6) 0.898(2) 0.800(2) 0.086(2) Uiso 1.000000 GR
C29 C 0.7717(6) 0.3729(3) 1.0498(4) 0.0624(15) Uani 1.000000 .
H29a H 0.727(3) 0.3229(13) 1.0371(14) 0.094(2) Uiso 1.000000 GR
H29b H 0.8508(9) 0.358(2) 1.058(2) 0.094(2) Uiso 1.000000 GR
H29c H 0.750(4) 0.3993(11) 1.1054(7) 0.094(2) Uiso 1.000000 GR
C10 C 0.9489(5) 0.7195(4) 0.5015(4) 0.0632(15) Uani 1.000000 .
H10a H 0.902(3) 0.6697(17) 0.5002(12) 0.095(2) Uiso 1.000000 GR
H10b H 0.920(4) 0.7577(11) 0.4534(5) 0.095(2) Uiso 1.000000 GR
H10c H 1.0256(7) 0.704(3) 0.4915(14) 0.095(2) Uiso 1.000000 GR
C20 C 0.1573(5) 0.5290(4) 0.5517(5) 0.081(2) Uani 1.000000 .
H20a H 0.1048(18) 0.547(3) 0.501(2) 0.122(3) Uiso 1.000000 GR
H20b H 0.1725(9) 0.4695(5) 0.546(4) 0.122(3) Uiso 1.000000 GR
H20c H 0.125(2) 0.540(3) 0.6093(18) 0.122(3) Uiso 1.000000 GR

loop_
_atom_site_aniso_label
_atom_site_aniso_U_11
_atom_site_aniso_U_22
_atom_site_aniso_U_33
_atom_site_aniso_U_12
_atom_site_aniso_U_13
_atom_site_aniso_U_23
Au1 0.02834(9) 0.02159(9) 0.01959(8) -0.00063(5) 0.00208(5) 0.00092(5)
N2 0.0338(15) 0.0271(15) 0.0205(13) -0.0003(12) -0.0050(11) 0.0061(12)
N1 0.0329(15) 0.0258(15) 0.0258(14) -0.0037(12) -0.0008(12) 0.0086(12)
C22 0.0411(19) 0.0203(16) 0.0198(16) 0.0023(14) -0.0002(14) 0.0007(13)
C1 0.0299(17) 0.0223(16) 0.0204(15) -0.0007(13) 0.0021(13) 0.0009(13)
C13 0.0275(16) 0.0271(17) 0.0259(16) 0.0018(14) 0.0002(13) 0.0030(14)
C7 0.0294(18) 0.0318(19) 0.0325(19) -0.0045(15) 0.0023(14) 0.0055(15)
C4 0.0301(17) 0.0219(16) 0.0270(17) -0.0048(13) 0.0023(14) 0.0039(13)
C27 0.048(2) 0.0232(17) 0.0178(15) -0.0061(15) 0.0037(14) -0.0012(13)
C3 0.039(2) 0.0311(19) 0.0285(18) 0.0021(15) 0.0001(15) 0.0076(15)
C14 0.0292(18) 0.042(2) 0.0326(19) 0.0075(16) 0.0007(15) 0.0077(17)
C18 0.042(2) 0.0260(18) 0.0295(19) 0.0032(15) -0.0087(16) 0.0025(14)
C23 0.040(2) 0.0307(19) 0.0268(18) 0.0064(16) -0.0014(15) -0.0006(15)
C8 0.0356(19) 0.036(2) 0.0274(18) -0.0028(16) 0.0033(15) -0.0032(15)
C9 0.0310(18) 0.0325(19) 0.0341(19) 0.0018(15) 0.0047(15) -0.0036(16)
C24 0.053(2) 0.033(2) 0.035(2) 0.0096(18) -0.0091(18) 0.0013(17)
C30 0.041(2) 0.041(2) 0.0256(18) -0.0107(17) 0.0037(15) -0.0005(16)
C26 0.058(3) 0.031(2) 0.0275(19) -0.0082(18) 0.0028(18) 0.0025(16)
C17 0.050(2) 0.031(2) 0.049(2) -0.0042(18) -0.024(2) 0.0062(18)
C19 0.051(2) 0.047(2) 0.036(2) 0.015(2) 0.0102(19) -0.0051(19)
C6 0.032(2) 0.045(2) 0.045(2) 0.0020(17) 0.0105(17) -0.0077(19)
C5 0.038(2) 0.039(2) 0.034(2) -0.0051(17) 0.0106(16) -0.0088(17)
C15 0.030(2) 0.054(3) 0.049(3) 0.0061(18) 0.0036(18) 0.019(2)
C25 0.068(3) 0.029(2) 0.030(2) 0.0007(19) -0.0008(19) 0.0063(16)
C11 0.031(2) 0.049(3) 0.044(2) -0.0012(18) -0.0012(17) 0.002(2)
C16 0.030(2) 0.050(3) 0.063(3) -0.0068(19) -0.013(2) 0.028(2)
C2 0.057(3) 0.047(3) 0.054(3) -0.018(2) -0.018(2) 0.027(2)
C21 0.071(3) 0.037(2) 0.0250(19) 0.009(2) 0.0002(19) -0.0021(16)
C28 0.037(2) 0.049(3) 0.052(3) 0.0063(19) 0.0016(19) 0.004(2)
C12 0.039(2) 0.067(3) 0.066(3) 0.003(2) 0.007(2) -0.031(3)
C29 0.085(4) 0.058(3) 0.043(3) 0.009(3) -0.001(3) 0.025(2)
C10 0.056(3) 0.081(4) 0.055(3) -0.015(3) 0.019(2) -0.029(3)
C20 0.047(3) 0.079(4) 0.112(5) -0.027(3) -0.022(3) 0.046(4)

loop_
_atom_type_symbol
_atom_type_scat_dispersion_real
_atom_type_scat_dispersion_imag
_atom_type_scat_Cromer_Mann_a1
_atom_type_scat_Cromer_Mann_a2
_atom_type_scat_Cromer_Mann_a3
_atom_type_scat_Cromer_Mann_a4
_atom_type_scat_Cromer_Mann_b1
_atom_type_scat_Cromer_Mann_b2
_atom_type_scat_Cromer_Mann_b3
_atom_type_scat_Cromer_Mann_b4
_atom_type_scat_Cromer_Mann_c
_atom_type_scat_source
_atom_type_scat_dispersion_source
Au -4.01093 7.72880 16.88190 18.59130 25.55820 5.86000 0.46110 8.62160 1.48260 36.39560 12.06580 'International Tables Volume C Table 6.1.1.4 (pp. 500-502)' 'Henke, Gullikson and Davis, At. Data and Nucl. Data Tables, 1993, 54, 2'
C 0.01920 0.00962 2.31000 1.02000 1.58860 0.86500 20.84390 10.20750 0.56870 51.65120 0.21560 'International Tables Volume C Table 6.1.1.4 (pp. 500-502)' 'Henke, Gullikson and Davis, At. Data and Nucl. Data Tables, 1993, 54, 2'
H 0.00000 0.00000 0.49300 0.32291 0.14019 0.04081 10.51090 26.12570 3.14236 57.79970 0.00304 'International Tables Volume C Table 6.1.1.4 (pp. 500-502)' 'Henke, Gullikson and Davis, At. Data and Nucl. Data Tables, 1993, 54, 2'
N 0.03256 0.01839 12.21260 3.13220 2.01250 1.16630 0.00570 9.89330 28.99750 0.58260 -11.52900 'International Tables Volume C Table 6.1.1.4 (pp. 500-502)' 'Henke, Gullikson and Davis, At. Data and Nucl. Data Tables, 1993, 54, 2'

loop_
_geom_angle_atom_site_label_1
_geom_angle_atom_site_label_2
_geom_angle_atom_site_label_3
_geom_angle
_geom_angle_site_symmetry_1
_geom_angle_site_symmetry_3
_geom_angle_publ_flag
C1 Au1 C22 177.83(13) . . ?
C13 N2 C1 125.4(3) . . ?
C3 N2 C1 112.3(3) . . ?
C3 N2 C13 122.1(3) . . ?
C4 N1 C1 124.9(3) . . ?
C2 N1 C1 112.5(3) . . ?
C2 N1 C4 121.9(3) . . ?
C27 C22 Au1 121.3(3) . . ?
C23 C22 Au1 120.5(3) . . ?
C23 C22 C27 118.2(3) . . ?
N2 C1 Au1 126.6(3) . . ?
N1 C1 Au1 124.4(3) . . ?
N1 C1 N2 108.9(3) . . ?
C14 C13 N2 119.0(3) . . ?
C18 C13 N2 119.5(3) . . ?
C18 C13 C14 121.5(4) . . ?
C6 C7 C8 117.1(4) . . ?
C11 C7 C8 121.4(4) . . ?
C11 C7 C6 121.5(4) . . ?
C9 C4 N1 119.4(3) . . ?
C5 C4 N1 119.6(3) . . ?
C5 C4 C9 120.9(3) . . ?
C30 C27 C22 121.9(3) . . ?
C26 C27 C22 120.2(4) . . ?
C26 C27 C30 117.8(3) . . ?
H3a C3 N2 111.2(2) . . ?
H3b C3 N2 111.2(2) . . ?
H3b C3 H3a 109.1 . . ?
C2 C3 N2 103.0(3) . . ?
C2 C3 H3a 111.2(3) . . ?
C2 C3 H3b 111.2(3) . . ?
C19 C14 C13 121.7(4) . . ?
C15 C14 C13 118.1(4) . . ?
C15 C14 C19 120.2(4) . . ?
C17 C18 C13 118.1(4) . . ?
C21 C18 C13 122.2(4) . . ?
C21 C18 C17 119.7(4) . . ?
C24 C23 C22 120.2(4) . . ?
C28 C23 C22 120.7(3) . . ?
C28 C23 C24 119.2(4) . . ?
H8 C8 C7 118.4(2) . . ?
C9 C8 C7 123.1(4) . . ?
C9 C8 H8 118.4(2) . . ?
C8 C9 C4 118.0(3) . . ?
C12 C9 C4 121.6(4) . . ?
C12 C9 C8 120.3(4) . . ?
H24 C24 C23 119.2(3) . . ?
C25 C24 C23 121.7(4) . . ?
C25 C24 H24 119.2(2) . . ?
H30a C30 C27 109.5 . . ?
H30b C30 C27 109.5 . . ?
H30b C30 H30a 109.5 . . ?
H30c C30 C27 109.5 . . ?
H30c C30 H30a 109.5 . . ?
H30c C30 H30b 109.5 . . ?
H26 C26 C27 119.1(3) . . ?
C25 C26 C27 121.8(4) . . ?
C25 C26 H26 119.1(2) . . ?
H17 C17 C18 119.2(3) . . ?
C16 C17 C18 121.6(4) . . ?
C16 C17 H17 119.2(3) . . ?
H19a C19 C14 109.5 . . ?
H19b C19 C14 109.5 . . ?
H19b C19 H19a 109.5 . . ?
H19c C19 C14 109.5 . . ?
H19c C19 H19a 109.5 . . ?
H19c C19 H19b 109.5 . . ?
H6 C6 C7 118.8(2) . . ?
C5 C6 C7 122.3(4) . . ?
C5 C6 H6 118.8(2) . . ?
C6 C5 C4 118.4(4) . . ?
C10 C5 C4 121.0(4) . . ?
C10 C5 C6 120.6(4) . . ?
H15 C15 C14 119.0(3) . . ?
C16 C15 C14 122.0(4) . . ?
C16 C15 H15 119.0(3) . . ?
C26 C25 C24 117.9(4) . . ?
C29 C25 C24 121.3(5) . . ?
C29 C25 C26 120.8(5) . . ?
H11a C11 C7 109.5 . . ?
H11b C11 C7 109.5 . . ?
H11b C11 H11a 109.5 . . ?
H11c C11 C7 109.5 . . ?
H11c C11 H11a 109.5 . . ?
H11c C11 H11b 109.5 . . ?
C15 C16 C17 118.8(4) . . ?
C20 C16 C17 119.9(5) . . ?
C20 C16 C15 121.3(5) . . ?
C3 C2 N1 103.0(3) . . ?
H2a C2 N1 111.2(3) . . ?
H2a C2 C3 111.2(3) . . ?
H2b C2 N1 111.2(3) . . ?
H2b C2 C3 111.2(3) . . ?
H2b C2 H2a 109.1 . . ?
H21a C21 C18 109.5 . . ?
H21b C21 C18 109.5 . . ?
H21b C21 H21a 109.5 . . ?
H21c C21 C18 109.5 . . ?
H21c C21 H21a 109.5 . . ?
H21c C21 H21b 109.5 . . ?
H28a C28 C23 109.5 . . ?
H28b C28 C23 109.5 . . ?
H28b C28 H28a 109.5 . . ?
H28c C28 C23 109.5 . . ?
H28c C28 H28a 109.5 . . ?
H28c C28 H28b 109.5 . . ?
H12a C12 C9 109.5 . . ?
H12b C12 C9 109.5 . . ?
H12b C12 H12a 109.5 . . ?
H12c C12 C9 109.5 . . ?
H12c C12 H12a 109.5 . . ?
H12c C12 H12b 109.5 . . ?
H29a C29 C25 109.5 . . ?
H29b C29 C25 109.5 . . ?
H29b C29 H29a 109.5 . . ?
H29c C29 C25 109.5 . . ?
H29c C29 H29a 109.5 . . ?
H29c C29 H29b 109.5 . . ?
H10a C10 C5 109.5 . . ?
H10b C10 C5 109.5 . . ?
H10b C10 H10a 109.5 . . ?
H10c C10 C5 109.5 . . ?
H10c C10 H10a 109.5 . . ?
H10c C10 H10b 109.5 . . ?
H20a C20 C16 109.5 . . ?
H20b C20 C16 109.5 . . ?
H20b C20 H20a 109.5 . . ?
H20c C20 C16 109.5 . . ?
H20c C20 H20a 109.5 . . ?
H20c C20 H20b 109.5 . . ?

loop_
_geom_bond_atom_site_label_1
_geom_bond_atom_site_label_2
_geom_bond_distance
_geom_bond_site_symmetry_2
_geom_bond_publ_flag
Au1 C22 2.052(3) . ?
Au1 C1 2.037(3) . ?
N2 C1 1.334(5) . ?
N2 C13 1.435(5) . ?
N2 C3 1.479(4) . ?
N1 C1 1.340(4) . ?
N1 C4 1.427(5) . ?
N1 C2 1.471(5) . ?
C22 C27 1.403(5) . ?
C22 C23 1.407(5) . ?
C13 C14 1.403(5) . ?
C13 C18 1.387(5) . ?
C7 C8 1.376(5) . ?
C7 C6 1.393(6) . ?
C7 C11 1.497(5) . ?
C4 C9 1.397(5) . ?
C4 C5 1.391(5) . ?
C27 C30 1.504(6) . ?
C27 C26 1.399(5) . ?
C3 H3a 0.9700 . ?
C3 H3b 0.9700 . ?
C3 C2 1.510(6) . ?
C14 C19 1.510(6) . ?
C14 C15 1.389(6) . ?
C18 C17 1.400(6) . ?
C18 C21 1.501(6) . ?
C23 C24 1.397(5) . ?
C23 C28 1.511(6) . ?
C8 H8 0.9300 . ?
C8 C9 1.389(6) . ?
C9 C12 1.509(6) . ?
C24 H24 0.9300 . ?
C24 C25 1.391(7) . ?
C30 H30a 0.9600 . ?
C30 H30b 0.9600 . ?
C30 H30c 0.9600 . ?
C26 H26 0.9300 . ?
C26 C25 1.386(7) . ?
C17 H17 0.9300 . ?
C17 C16 1.385(7) . ?
C19 H19a 0.9600 . ?
C19 H19b 0.9600 . ?
C19 H19c 0.9600 . ?
C6 H6 0.9300 . ?
C6 C5 1.392(6) . ?
C5 C10 1.516(6) . ?
C15 H15 0.9300 . ?
C15 C16 1.378(7) . ?
C25 C29 1.521(6) . ?
C11 H11a 0.9600 . ?
C11 H11b 0.9600 . ?
C11 H11c 0.9600 . ?
C16 C20 1.522(6) . ?
C2 H2a 0.9700 . ?
C2 H2b 0.9700 . ?
C21 H21a 0.9600 . ?
C21 H21b 0.9600 . ?
C21 H21c 0.9600 . ?
C28 H28a 0.9600 . ?
C28 H28b 0.9600 . ?
C28 H28c 0.9600 . ?
C12 H12a 0.9600 . ?
C12 H12b 0.9600 . ?
C12 H12c 0.9600 . ?
C29 H29a 0.9600 . ?
C29 H29b 0.9600 . ?
C29 H29c 0.9600 . ?
C10 H10a 0.9600 . ?
C10 H10b 0.9600 . ?
C10 H10c 0.9600 . ?
C20 H20a 0.9600 . ?
C20 H20b 0.9600 . ?
C20 H20c 0.9600 . ?

loop_
_geom_torsion_atom_site_label_1
_geom_torsion_atom_site_label_2
_geom_torsion_atom_site_label_3
_geom_torsion_atom_site_label_4
_geom_torsion
_geom_torsion_site_symmetry_1
_geom_torsion_site_symmetry_2
_geom_torsion_site_symmetry_3
_geom_torsion_site_symmetry_4
_geom_torsion_publ_flag
Au1 C22 C27 C30 -0.7(3) . . . . ?
Au1 C22 C27 C26 -178.8(3) . . . . ?
Au1 C22 C23 C24 179.1(3) . . . . ?
Au1 C22 C23 C28 -1.3(4) . . . . ?
Au1 C1 N2 C13 2.0(4) . . . . ?
Au1 C1 N2 C3 178.3(3) . . . . ?
Au1 C1 N1 C4 -4.6(4) . . . . ?
Au1 C1 N1 C2 -175.0(4) . . . . ?
N2 C1 N1 C4 173.1(3) . . . . ?
N2 C1 N1 C2 2.7(4) . . . . ?
N2 C13 C14 C19 -0.2(4) . . . . ?
N2 C13 C14 C15 179.7(3) . . . . ?
N2 C13 C18 C17 -177.8(3) . . . . ?
N2 C13 C18 C21 2.3(4) . . . . ?
N2 C3 C2 N1 4.5(3) . . . . ?
N1 C4 C9 C8 -179.6(3) . . . . ?
N1 C4 C9 C12 3.4(4) . . . . ?
N1 C4 C5 C6 179.6(4) . . . . ?
N1 C4 C5 C10 0.7(5) . . . . ?
C22 C27 C26 C25 -1.2(4) . . . . ?
C22 C23 C24 C25 0.7(5) . . . . ?
C13 C14 C15 C16 -2.0(4) . . . . ?
C13 C18 C17 C16 -1.9(4) . . . . ?
C7 C8 C9 C4 0.8(5) . . . . ?
C7 C8 C9 C12 177.8(4) . . . . ?
C7 C6 C5 C4 -0.7(5) . . . . ?
C7 C6 C5 C10 178.2(5) . . . . ?
C27 C26 C25 C24 1.5(5) . . . . ?
C27 C26 C25 C29 -177.7(4) . . . . ?
C14 C15 C16 C17 1.3(5) . . . . ?
C14 C15 C16 C20 -178.0(4) . . . . ?
C18 C17 C16 C15 0.7(5) . . . . ?
C18 C17 C16 C20 -180.0(4) . . . . ?
C23 C24 C25 C26 -1.2(5) . . . . ?
C23 C24 C25 C29 177.9(4) . . . . ?
